data_7152307
loop_
_publ_author_name
'Zhu, Shugao'
'Wu, Luling'
'Huang, Xian'

_publ_section_title
;
 Palladium(0)-catalyzed cyclization of 1,6-diyn-3-yl carbonates with a
 nucleophilic functionality: efficient synthesis of polycyclic
 benzo[b]fluorene derivatives via allene intermediates.
;
_journal_issue 18
_journal_name_full 'Organic &amp; biomolecular chemistry'
_journal_page_first 3696
_journal_page_last 3704
_journal_paper_doi 10.1039/c2ob07148g
_journal_volume 10
_journal_year 2012
_chemical_formula_sum 'C30 H24 O5'
_chemical_formula_weight 464.49
_chemical_name_systematic
;
?
;
_space_group_IT_number 14
_symmetry_cell_setting monoclinic
_symmetry_space_group_name_Hall '-P 2ybc'
_symmetry_space_group_name_H-M 'P 1 21/c 1'
_atom_sites_solution_hydrogens geom
_atom_sites_solution_primary direct
_atom_sites_solution_secondary difmap
_audit_creation_method SHELXL-97
_cell_angle_alpha 90.00
_cell_angle_beta 90.076(2)
_cell_angle_gamma 90.00
_cell_formula_units_Z 4
_cell_length_a 8.3183(2)
_cell_length_b 25.3594(6)
_cell_length_c 10.8216(2)
_cell_measurement_temperature 293(2)
_cell_volume 2282.78(9)
_computing_cell_refinement 'CrysAlis PRO (Oxford Diffraction, 2010)'
_computing_data_collection 'CrysAlis PRO'
_computing_data_reduction 'CrysAlis PRO'
_computing_molecular_graphics 'OLEX2 (Dolomanov et al., 2009)'
_computing_publication_material OLEX2
_computing_structure_refinement 'SHELXL-97 (Sheldrick, 2008)'
_computing_structure_solution 'SHELXS-97 (Sheldrick, 2008)'
_diffrn_ambient_temperature 293(2)
_diffrn_detector_area_resol_mean 10.3592
_diffrn_measured_fraction_theta_full 0.999
_diffrn_measured_fraction_theta_max 0.999
_diffrn_measurement_device_type 'Xcalibur, Atlas, Gemini ultra'
_diffrn_measurement_method '\w scans'
_diffrn_radiation_monochromator graphite
_diffrn_radiation_source 'fine-focus sealed tube'
_diffrn_radiation_type MoK\a
_diffrn_radiation_wavelength 0.71073
_diffrn_reflns_av_R_equivalents 0.0291
_diffrn_reflns_av_sigmaI/netI 0.0226
_diffrn_reflns_limit_h_max 10
_diffrn_reflns_limit_h_min -10
_diffrn_reflns_limit_k_max 30
_diffrn_reflns_limit_k_min -30
_diffrn_reflns_limit_l_max 12
_diffrn_reflns_limit_l_min -13
_diffrn_reflns_number 21130
_diffrn_reflns_theta_full 25.35
_diffrn_reflns_theta_max 25.35
_diffrn_reflns_theta_min 2.93
_exptl_absorpt_coefficient_mu 0.091
_exptl_absorpt_correction_T_max 0.9793
_exptl_absorpt_correction_T_min 0.9713
_exptl_absorpt_correction_type multi-scan
_exptl_absorpt_process_details
;
CrysAlis PRO (Oxford Diffraction, 2010)
;
_exptl_crystal_density_diffrn 1.349
_exptl_crystal_density_method 'not measured'
_exptl_crystal_description colorless
_exptl_crystal_F_000 972
_exptl_crystal_size_max 0.32
_exptl_crystal_size_mid 0.28
_exptl_crystal_size_min 0.23
_refine_diff_density_max 0.189
_refine_diff_density_min -0.188
_refine_diff_density_rms 0.038
_refine_ls_extinction_method none
_refine_ls_goodness_of_fit_ref 0.878
_refine_ls_hydrogen_treatment constr
_refine_ls_matrix_type full
_refine_ls_number_parameters 319
_refine_ls_number_reflns 4165
_refine_ls_number_restraints 0
_refine_ls_restrained_S_all 0.878
_refine_ls_R_factor_all 0.0555
_refine_ls_R_factor_gt 0.0407
_refine_ls_shift/su_max 0.054
_refine_ls_shift/su_mean 0.001
_refine_ls_structure_factor_coef Fsqd
_refine_ls_weighting_details 'calc w=1/[\s^2^(Fo^2^)+(0.0581P)^2^+1.2058P] where P=(Fo^2^+2Fc^2^)/3'
_refine_ls_weighting_scheme calc
_refine_ls_wR_factor_gt 0.0976
_refine_ls_wR_factor_ref 0.1083
_reflns_number_gt 3338
_reflns_number_total 4165
_reflns_threshold_expression >2sigma(I)
_cod_data_source_file c2ob07148g.txt
_cod_data_source_block 110414_zsg_110331b_2
_cod_original_sg_symbol_H-M 'P 21/c'
_cod_database_code 7152307

loop_
_symmetry_equiv_pos_as_xyz
'x, y, z'
'-x, y+1/2, -z+1/2'
'-x, -y, -z'
'x, -y-1/2, z-1/2'

loop_
_atom_site_label
_atom_site_type_symbol
_atom_site_fract_x
_atom_site_fract_y
_atom_site_fract_z
_atom_site_U_iso_or_equiv
_atom_site_adp_type
_atom_site_occupancy
_atom_site_symmetry_multiplicity
_atom_site_calc_flag
_atom_site_refinement_flags
O1 O 0.24606(16) 0.89276(5) -0.01048(12) 0.0508(4) Uani 1 1 d .
O2 O 0.62041(18) 0.51392(6) 0.29598(13) 0.0628(4) Uani 1 1 d .
O3 O 0.77932(16) 0.56451(5) 0.41028(11) 0.0497(3) Uani 1 1 d .
O4 O 1.04985(16) 0.50956(6) 0.27193(17) 0.0726(5) Uani 1 1 d .
O5 O 1.10879(14) 0.58358(5) 0.17415(12) 0.0433(3) Uani 1 1 d .
C1 C 0.1266(2) 0.91138(8) 0.07182(19) 0.0521(5) Uani 1 1 d .
H1A H 0.0784 0.9427 0.0386 0.078 Uiso 1 1 calc R
H1B H 0.1747 0.9193 0.1503 0.078 Uiso 1 1 calc R
H1C H 0.0456 0.8848 0.0823 0.078 Uiso 1 1 calc R
C2 C 0.3295(2) 0.84845(6) 0.02184(15) 0.0353(4) Uani 1 1 d .
C3 C 0.4558(2) 0.83497(7) -0.05494(17) 0.0464(5) Uani 1 1 d .
H3 H 0.4775 0.8553 -0.1245 0.056 Uiso 1 1 calc R
C4 C 0.5493(2) 0.79171(7) -0.02887(16) 0.0450(5) Uani 1 1 d .
H4 H 0.6339 0.7832 -0.0813 0.054 Uiso 1 1 calc R
C5 C 0.52060(19) 0.76054(6) 0.07368(14) 0.0307(4) Uani 1 1 d .
C6 C 0.3916(2) 0.77373(7) 0.14754(15) 0.0365(4) Uani 1 1 d .
H6 H 0.3682 0.7528 0.2158 0.044 Uiso 1 1 calc R
C7 C 0.2958(2) 0.81722(7) 0.12286(15) 0.0380(4) Uani 1 1 d .
H7 H 0.2096 0.8253 0.1740 0.046 Uiso 1 1 calc R
C8 C 0.7961(2) 0.81313(7) 0.24364(16) 0.0392(4) Uani 1 1 d .
H8 H 0.7178 0.8266 0.1910 0.047 Uiso 1 1 calc R
C9 C 0.8869(2) 0.84648(7) 0.31706(18) 0.0455(5) Uani 1 1 d .
H9 H 0.8699 0.8827 0.3128 0.055 Uiso 1 1 calc R
C10 C 1.0025(2) 0.82693(8) 0.39661(18) 0.0481(5) Uani 1 1 d .
H10 H 1.0609 0.8500 0.4462 0.058 Uiso 1 1 calc R
C11 C 1.0318(2) 0.77343(8) 0.40299(17) 0.0451(4) Uani 1 1 d .
H11 H 1.1101 0.7603 0.4561 0.054 Uiso 1 1 calc R
C12 C 0.9429(2) 0.73954(7) 0.32921(15) 0.0360(4) Uani 1 1 d .
C13 C 0.82390(19) 0.75902(6) 0.24994(14) 0.0312(4) Uani 1 1 d .
C14 C 0.74842(18) 0.71423(6) 0.18453(14) 0.0291(3) Uani 1 1 d .
C15 C 0.83039(18) 0.66722(6) 0.22371(14) 0.0307(4) Uani 1 1 d .
C16 C 0.9536(2) 0.68055(7) 0.32098(16) 0.0404(4) Uani 1 1 d .
H16A H 0.9273 0.6642 0.3994 0.049 Uiso 1 1 calc R
H16B H 1.0603 0.6694 0.2959 0.049 Uiso 1 1 calc R
C17 C 0.78900(18) 0.62010(6) 0.17197(14) 0.0289(3) Uani 1 1 d .
C18 C 0.67281(18) 0.62005(6) 0.07711(14) 0.0291(3) Uani 1 1 d .
C19 C 0.58493(18) 0.66473(6) 0.04149(14) 0.0302(3) Uani 1 1 d .
C20 C 0.62128(18) 0.71341(6) 0.10144(14) 0.0300(3) Uani 1 1 d .
C21 C 0.4716(2) 0.65689(7) -0.05445(15) 0.0376(4) Uani 1 1 d .
H21 H 0.4063 0.6847 -0.0797 0.045 Uiso 1 1 calc R
C22 C 0.4575(2) 0.60881(7) -0.11020(17) 0.0428(4) Uani 1 1 d .
H22 H 0.3827 0.6048 -0.1735 0.051 Uiso 1 1 calc R
C23 C 0.5513(2) 0.56501(7) -0.07589(16) 0.0386(4) Uani 1 1 d .
H23 H 0.5412 0.5330 -0.1171 0.046 Uiso 1 1 calc R
C24 C 0.65735(19) 0.57066(6) 0.01930(15) 0.0323(4) Uani 1 1 d .
C25 C 0.7799(2) 0.53403(6) 0.07524(16) 0.0362(4) Uani 1 1 d .
H25A H 0.8700 0.5290 0.0198 0.043 Uiso 1 1 calc R
H25B H 0.7324 0.5000 0.0937 0.043 Uiso 1 1 calc R
C26 C 0.83433(19) 0.56249(6) 0.19623(15) 0.0319(4) Uani 1 1 d .
C27 C 0.73207(19) 0.54305(6) 0.30495(16) 0.0350(4) Uani 1 1 d .
C28 C 0.6911(3) 0.54962(9) 0.52033(18) 0.0586(5) Uani 1 1 d .
H28A H 0.5796 0.5585 0.5100 0.088 Uiso 1 1 calc R
H28B H 0.7338 0.5682 0.5904 0.088 Uiso 1 1 calc R
H28C H 0.7014 0.5123 0.5335 0.088 Uiso 1 1 calc R
C29 C 1.0091(2) 0.54878(6) 0.22129(16) 0.0352(4) Uani 1 1 d .
C30 C 1.2781(2) 0.57225(9) 0.1892(2) 0.0522(5) Uani 1 1 d .
H30A H 1.3054 0.5414 0.1423 0.078 Uiso 1 1 calc R
H30B H 1.3010 0.5661 0.2750 0.078 Uiso 1 1 calc R
H30C H 1.3402 0.6017 0.1604 0.078 Uiso 1 1 calc R

loop_
_atom_site_aniso_label
_atom_site_aniso_U_11
_atom_site_aniso_U_22
_atom_site_aniso_U_33
_atom_site_aniso_U_23
_atom_site_aniso_U_13
_atom_site_aniso_U_12
O1 0.0547(8) 0.0411(7) 0.0565(8) 0.0089(6) 0.0050(6) 0.0212(6)
O2 0.0536(9) 0.0774(10) 0.0572(9) 0.0033(7) -0.0012(7) -0.0342(8)
O3 0.0520(8) 0.0577(8) 0.0394(7) 0.0043(6) -0.0009(6) -0.0169(6)
O4 0.0383(8) 0.0610(10) 0.1184(14) 0.0460(9) -0.0072(8) 0.0073(7)
O5 0.0283(6) 0.0427(7) 0.0589(8) 0.0073(6) 0.0032(5) 0.0013(5)
C1 0.0496(12) 0.0490(12) 0.0576(12) -0.0074(9) -0.0036(9) 0.0215(9)
C2 0.0356(9) 0.0316(9) 0.0386(9) -0.0001(7) -0.0045(7) 0.0074(7)
C3 0.0528(11) 0.0443(11) 0.0420(10) 0.0158(8) 0.0119(8) 0.0132(9)
C4 0.0458(11) 0.0470(11) 0.0422(10) 0.0093(8) 0.0146(8) 0.0146(9)
C5 0.0310(8) 0.0309(8) 0.0302(8) -0.0005(7) -0.0026(6) 0.0029(7)
C6 0.0401(10) 0.0377(9) 0.0317(8) 0.0055(7) 0.0040(7) 0.0061(7)
C7 0.0355(9) 0.0418(10) 0.0369(9) -0.0018(8) 0.0059(7) 0.0083(7)
C8 0.0406(10) 0.0348(9) 0.0422(9) -0.0025(8) 0.0055(7) 0.0013(8)
C9 0.0475(11) 0.0335(9) 0.0555(11) -0.0100(8) 0.0105(9) -0.0037(8)
C10 0.0471(11) 0.0469(11) 0.0505(11) -0.0159(9) 0.0032(9) -0.0121(9)
C11 0.0413(10) 0.0490(11) 0.0449(10) -0.0063(8) -0.0055(8) -0.0062(8)
C12 0.0340(9) 0.0375(9) 0.0366(9) -0.0018(7) 0.0000(7) -0.0041(7)
C13 0.0300(8) 0.0324(9) 0.0313(8) -0.0013(7) 0.0054(6) -0.0011(7)
C14 0.0294(8) 0.0299(8) 0.0279(8) 0.0013(6) 0.0027(6) 0.0013(6)
C15 0.0279(8) 0.0321(9) 0.0319(8) 0.0025(7) -0.0014(6) -0.0003(6)
C16 0.0388(10) 0.0374(9) 0.0451(10) -0.0001(8) -0.0131(8) -0.0005(8)
C17 0.0248(8) 0.0289(8) 0.0331(8) 0.0027(7) -0.0002(6) 0.0012(6)
C18 0.0251(8) 0.0311(8) 0.0310(8) 0.0022(7) 0.0002(6) -0.0004(6)
C19 0.0269(8) 0.0328(9) 0.0310(8) 0.0026(7) 0.0001(6) 0.0013(6)
C20 0.0290(8) 0.0312(8) 0.0298(8) 0.0028(6) 0.0023(6) 0.0035(6)
C21 0.0344(9) 0.0383(9) 0.0402(9) 0.0041(8) -0.0092(7) 0.0033(7)
C22 0.0394(10) 0.0465(11) 0.0425(10) 0.0007(8) -0.0153(8) -0.0022(8)
C23 0.0400(10) 0.0351(9) 0.0407(9) -0.0047(7) -0.0071(8) -0.0031(7)
C24 0.0304(9) 0.0308(8) 0.0358(9) 0.0002(7) 0.0002(7) -0.0005(7)
C25 0.0344(9) 0.0304(9) 0.0436(9) -0.0022(7) -0.0035(7) 0.0019(7)
C26 0.0277(8) 0.0282(8) 0.0397(9) 0.0031(7) -0.0036(7) 0.0004(6)
C27 0.0287(9) 0.0323(9) 0.0441(10) 0.0064(7) -0.0073(7) -0.0003(7)
C28 0.0625(14) 0.0687(14) 0.0446(11) 0.0106(10) 0.0061(10) -0.0059(11)
C29 0.0313(9) 0.0311(9) 0.0432(9) 0.0037(7) -0.0039(7) 0.0020(7)
C30 0.0262(9) 0.0670(13) 0.0636(12) -0.0076(10) 0.0033(8) 0.0020(9)

loop_
_atom_type_symbol
_atom_type_description
_atom_type_scat_dispersion_real
_atom_type_scat_dispersion_imag
_atom_type_scat_source
C C 0.0033 0.0016 'International Tables Vol C Tables 4.2.6.8 and 6.1.1.4'
H H 0.0000 0.0000 'International Tables Vol C Tables 4.2.6.8 and 6.1.1.4'
O O 0.0106 0.0060 'International Tables Vol C Tables 4.2.6.8 and 6.1.1.4'

loop_
_geom_angle_atom_site_label_1
_geom_angle_atom_site_label_2
_geom_angle_atom_site_label_3
_geom_angle
C2 O1 C1 118.04(14)
C27 O3 C28 116.78(15)
C29 O5 C30 115.95(14)
O1 C1 H1A 109.5
O1 C1 H1B 109.5
H1A C1 H1B 109.5
O1 C1 H1C 109.5
H1A C1 H1C 109.5
H1B C1 H1C 109.5
O1 C2 C7 124.85(15)
O1 C2 C3 115.82(15)
C7 C2 C3 119.32(15)
C4 C3 C2 120.28(16)
C4 C3 H3 119.9
C2 C3 H3 119.9
C3 C4 C5 121.50(16)
C3 C4 H4 119.2
C5 C4 H4 119.2
C6 C5 C4 117.47(15)
C6 C5 C20 121.00(14)
C4 C5 C20 121.50(14)
C5 C6 C7 121.90(15)
C5 C6 H6 119.1
C7 C6 H6 119.1
C2 C7 C6 119.49(15)
C2 C7 H7 120.3
C6 C7 H7 120.3
C9 C8 C13 118.91(17)
C9 C8 H8 120.5
C13 C8 H8 120.5
C10 C9 C8 121.14(17)
C10 C9 H9 119.4
C8 C9 H9 119.4
C11 C10 C9 120.43(17)
C11 C10 H10 119.8
C9 C10 H10 119.8
C10 C11 C12 119.13(18)
C10 C11 H11 120.4
C12 C11 H11 120.4
C11 C12 C13 120.71(16)
C11 C12 C16 128.35(16)
C13 C12 C16 110.93(14)
C8 C13 C12 119.66(15)
C8 C13 C14 131.54(15)
C12 C13 C14 108.79(14)
C20 C14 C15 122.66(14)
C20 C14 C13 130.17(14)
C15 C14 C13 107.17(13)
C17 C15 C14 119.11(14)
C17 C15 C16 130.89(14)
C14 C15 C16 110.01(13)
C12 C16 C15 102.99(13)
C12 C16 H16A 111.2
C15 C16 H16A 111.2
C12 C16 H16B 111.2
C15 C16 H16B 111.2
H16A C16 H16B 109.1
C15 C17 C18 118.19(14)
C15 C17 C26 134.72(14)
C18 C17 C26 107.01(13)
C19 C18 C24 123.38(14)
C19 C18 C17 123.81(14)
C24 C18 C17 112.78(14)
C18 C19 C21 115.77(14)
C18 C19 C20 117.65(14)
C21 C19 C20 126.55(14)
C14 C20 C19 117.94(14)
C14 C20 C5 123.12(14)
C19 C20 C5 118.93(13)
C22 C21 C19 120.41(15)
C22 C21 H21 119.8
C19 C21 H21 119.8
C21 C22 C23 122.75(15)
C21 C22 H22 118.6
C23 C22 H22 118.6
C24 C23 C22 118.34(15)
C24 C23 H23 120.8
C22 C23 H23 120.8
C23 C24 C18 119.26(15)
C23 C24 C25 132.55(15)
C18 C24 C25 108.02(13)
C24 C25 C26 104.33(13)
C24 C25 H25A 110.9
C26 C25 H25A 110.9
C24 C25 H25B 110.9
C26 C25 H25B 110.9
H25A C25 H25B 108.9
C29 C26 C17 118.97(13)
C29 C26 C27 108.73(13)
C17 C26 C27 107.54(13)
C29 C26 C25 108.69(13)
C17 C26 C25 103.06(12)
C27 C26 C25 109.51(13)
O2 C27 O3 123.81(17)
O2 C27 C26 124.76(16)
O3 C27 C26 111.37(14)
O3 C28 H28A 109.5
O3 C28 H28B 109.5
H28A C28 H28B 109.5
O3 C28 H28C 109.5
H28A C28 H28C 109.5
H28B C28 H28C 109.5
O4 C29 O5 124.24(16)
O4 C29 C26 123.22(16)
O5 C29 C26 112.42(13)
O5 C30 H30A 109.5
O5 C30 H30B 109.5
H30A C30 H30B 109.5
O5 C30 H30C 109.5
H30A C30 H30C 109.5
H30B C30 H30C 109.5

loop_
_geom_bond_atom_site_label_1
_geom_bond_atom_site_label_2
_geom_bond_distance
O1 C2 1.3663(19)
O1 C1 1.417(2)
O2 C27 1.191(2)
O3 C27 1.322(2)
O3 C28 1.450(2)
O4 C29 1.185(2)
O5 C29 1.315(2)
O5 C30 1.446(2)
C1 H1A 0.9600
C1 H1B 0.9600
C1 H1C 0.9600
C2 C7 1.379(2)
C2 C3 1.383(2)
C3 C4 1.374(2)
C3 H3 0.9300
C4 C5 1.384(2)
C4 H4 0.9300
C5 C6 1.380(2)
C5 C20 1.490(2)
C6 C7 1.386(2)
C6 H6 0.9300
C7 H7 0.9300
C8 C9 1.384(3)
C8 C13 1.393(2)
C8 H8 0.9300
C9 C10 1.382(3)
C9 H9 0.9300
C10 C11 1.380(3)
C10 H10 0.9300
C11 C12 1.386(2)
C11 H11 0.9300
C12 C13 1.399(2)
C12 C16 1.501(2)
C13 C14 1.478(2)
C14 C20 1.387(2)
C14 C15 1.437(2)
C15 C17 1.364(2)
C15 C16 1.507(2)
C16 H16A 0.9700
C16 H16B 0.9700
C17 C18 1.409(2)
C17 C26 1.531(2)
C18 C19 1.402(2)
C18 C24 1.406(2)
C19 C21 1.416(2)
C19 C20 1.427(2)
C21 C22 1.365(2)
C21 H21 0.9300
C22 C23 1.407(2)
C22 H22 0.9300
C23 C24 1.363(2)
C23 H23 0.9300
C24 C25 1.505(2)
C25 C26 1.562(2)
C25 H25A 0.9700
C25 H25B 0.9700
C26 C29 1.519(2)
C26 C27 1.534(2)
C28 H28A 0.9600
C28 H28B 0.9600
C28 H28C 0.9600
C30 H30A 0.9600
C30 H30B 0.9600
C30 H30C 0.9600
